data_7118344
loop_
_publ_author_name
'Jeon, Ie-Rang'
'David Harris, T.'

_publ_section_title
;
 An S = 12 semiquinoid radical-bridged Mn6 wheel complex assembled from an
 asymmetric redox-active bridging ligand.
;
_journal_issue 5
_journal_name_full 'Chemical communications (Cambridge, England)'
_journal_page_first 1006
_journal_page_last 1008
_journal_paper_doi 10.1039/c5cc08482b
_journal_volume 52
_journal_year 2016
_chemical_formula_moiety '3(C20 H20 Co2), C108 H60 Mn6 N24 O24, 8(C2 H6 O S)'
_chemical_formula_sum 'C184 H162 Co6 Mn6 N24 O32 S8'
_chemical_formula_weight 4161.07
_space_group_crystal_system trigonal
_space_group_IT_number 148
_space_group_name_Hall '-R 3'
_space_group_name_H-M_alt 'R -3'
_symmetry_space_group_name_Hall '-R 3'
_symmetry_space_group_name_H-M 'R -3 :H'
_atom_sites_solution_hydrogens geom
_atom_sites_solution_primary direct
_audit_creation_date 2015-11-02
_audit_creation_method
;
Olex2 1.2
(compiled 2015.01.26 svn.r3151 for OlexSys, GUI svn.r4998)
;
_audit_update_record
;
2015-11-02 deposited with the CCDC.
2015-11-04 downloaded from the CCDC.
;
_cell_angle_alpha 90
_cell_angle_beta 90
_cell_angle_gamma 120
_cell_formula_units_Z 3
_cell_length_a 23.1209(12)
_cell_length_b 23.1209(12)
_cell_length_c 27.281(2)
_cell_measurement_reflns_used 1490
_cell_measurement_temperature 100(2)
_cell_measurement_theta_max 39.897
_cell_measurement_theta_min 2.737
_cell_volume 12629.9(13)
_computing_cell_refinement 'SAINT v8.34A (Bruker, 2013)'
_computing_data_collection 'APEX2 V2.1-4 (Bruker, 2007)'
_computing_data_reduction 'SAINT v8.34A (Bruker, 2013)'
_computing_molecular_graphics 'Olex2 (Dolomanov et al., 2009)'
_computing_publication_material 'Olex2 (Dolomanov et al., 2009)'
_computing_structure_refinement 'ShelXL (Sheldrick, 2008)'
_computing_structure_solution 'ShelXS (Sheldrick, 2008)'
_diffrn_ambient_temperature 99.99
_diffrn_detector_area_resol_mean 8
_diffrn_measured_fraction_theta_full 0.988
_diffrn_measured_fraction_theta_max 0.988
_diffrn_measurement_device_type 'Bruker APEX-II CCD'
_diffrn_measurement_method '\f and \w scans'
_diffrn_radiation_monochromator 'MX optics'
_diffrn_radiation_type CuK\a
_diffrn_radiation_wavelength 1.54178
_diffrn_reflns_av_R_equivalents 0.0934
_diffrn_reflns_av_unetI/netI 0.0962
_diffrn_reflns_laue_measured_fraction_full 0.988
_diffrn_reflns_laue_measured_fraction_max 0.988
_diffrn_reflns_limit_h_max 23
_diffrn_reflns_limit_h_min -15
_diffrn_reflns_limit_k_max 17
_diffrn_reflns_limit_k_min -22
_diffrn_reflns_limit_l_max 26
_diffrn_reflns_limit_l_min -27
_diffrn_reflns_number 9223
_diffrn_reflns_point_group_measured_fraction_full 0.988
_diffrn_reflns_point_group_measured_fraction_max 0.988
_diffrn_reflns_theta_full 50.455
_diffrn_reflns_theta_max 50.455
_diffrn_reflns_theta_min 3.824
_diffrn_source microsource
_diffrn_standards_number 0
_exptl_absorpt_coefficient_mu 9.651
_exptl_absorpt_correction_T_max 0.7500
_exptl_absorpt_correction_T_min 0.5722
_exptl_absorpt_correction_type multi-scan
_exptl_absorpt_process_details
;
SADABS-2014/2 (Bruker,2014) was used for absorption correction.
wR2(int) was 0.1197 before and 0.0426 after correction.
The Ratio of minimum to maximum transmission is 0.7629.
The \l/2 correction factor is 0.00150.
;
_exptl_crystal_colour 'clear dark violet'
_exptl_crystal_colour_lustre clear
_exptl_crystal_colour_modifier dark
_exptl_crystal_colour_primary violet
_exptl_crystal_density_diffrn 1.641
_exptl_crystal_description block
_exptl_crystal_F_000 6390
_exptl_crystal_size_max 0.085
_exptl_crystal_size_mid 0.045
_exptl_crystal_size_min 0.033
_refine_diff_density_max 0.479
_refine_diff_density_min -0.308
_refine_diff_density_rms 0.085
_refine_ls_extinction_method none
_refine_ls_goodness_of_fit_ref 0.843
_refine_ls_hydrogen_treatment constr
_refine_ls_matrix_type full
_refine_ls_number_parameters 349
_refine_ls_number_reflns 2910
_refine_ls_number_restraints 162
_refine_ls_restrained_S_all 0.837
_refine_ls_R_factor_all 0.1767
_refine_ls_R_factor_gt 0.0905
_refine_ls_shift/su_max 0.000
_refine_ls_shift/su_mean 0.000
_refine_ls_structure_factor_coef Fsqd
_refine_ls_weighting_details 'w=1/[\s^2^(Fo^2^)+(0.2000P)^2^] where P=(Fo^2^+2Fc^2^)/3'
_refine_ls_weighting_scheme calc
_refine_ls_wR_factor_gt 0.2452
_refine_ls_wR_factor_ref 0.2923
_reflns_Friedel_coverage 0.000
_reflns_number_gt 1152
_reflns_number_total 2910
_reflns_threshold_expression 'I > 2\s(I)'
_cod_data_source_file c5cc08482b2.cif
_cod_data_source_block compound_1
_cod_original_cell_volume 12629.7(16)
_cod_database_code 7118344
_chemw03_alert_2_a
;
PROBLEM: The ratio of given/expected molecular weight 
as calculated from the _atom_site* data lies outside 
the range 0.90 <> 1.10
RESPONSE: Residual electron density found in the difference 
Fourier map was removed using the solvent mask protocol 
included in Olex2. This residual electron density likely 
arises from either residual DMSO solvent molecules. 8 DMSO 
solvent molecules are confirmed by elemental analyses and 
are taken into consideration for the molecular formula.  
Therefore, there is a hugh difference in given and expected 
molecular weight.
;
_thetm01_alert_3_a
;
PROBLEM: The value of sine(theta_max)/wavelength is less 
than 0.550
RESPONSE: The crystal diffracted weakly at high resolution 
although this was the best crystal we could obtain. 
;
_plat051_alert_1_a
;
PROBLEM: Mu(calc) and Mu(CIF) Ratio Differs from 1.0
RESPONSE: see the answer for the chemw03 alert 2A
;
_plat234_alert_4_a
;
PROBLEM: Large Hirshfeld Difference C2     --  C3
RESPONSE: RIGU restraints were applied to atoms in the disordered
ligand. Several of the atoms were still not ideally shaped, however, 
this does not indicate an incorrect atom-type assignment
;
_plat234_alert_4_b
;
PROBLEM: Large Hirshfeld Difference 
RESPONSE: RIGU restraints were applied to atoms in the disordered
ligand. Several of the atoms were still not ideally shaped, however, 
this does not indicate an incorrect atom-type assignment
;
_plat341_alert_3_b
;
PROBLEM: Low Bond Precision on  C-C Bonds
RESPONSE: This alert is generated due to disorder in the structure.
;
_shelx_space_group_comment
;
The symmetry employed for this shelxl refinement is uniquely defined
by the following loop, which should always be used as a source of
symmetry information in preference to the above space-group names.
They are only intended as comments.
;
_olex2_refinement_description
;
1. Fixed Uiso
 At 1.2 times of:
  All C(H) groups
2. Restrained distances
 C27-C28 \\sim C24-C28 \\sim C24-C25 \\sim C25-C26 \\sim C26-C27 \\sim C20-C19
\\sim C20-C21 \\sim C21-C22
 \\sim C23-C22 \\sim C19-C23
 with sigma of 0.01
3. Rigid body (RIGU) restrains
 C14, C15, C16, C17, C18
 with sigma for 1-2 distances of 0.004 and sigma for 1-3 distances of 0.004
 C7, C8, C9, C10, C11, C12
 with sigma for 1-2 distances of 0.004 and sigma for 1-3 distances of 0.004
 C19, C20, C21, C22, C23, C24, C25, C26, C27, C28
 with sigma for 1-2 distances of 0.004 and sigma for 1-3 distances of 0.004
 Co2, Co2A
 with sigma for 1-2 distances of 0.004 and sigma for 1-3 distances of 0.004
4. Others
 Fixed Sof: Co2(0.9) Co2A(0.1)
5.a Ternary CH refined with riding coordinates:
 C21(H21), C24(H24), C26(H26), C27(H27), C28(H28)
5.b Aromatic/amide H refined with riding coordinates:
 C19(H19), C20(H20), C22(H22), C23(H23), C25(H25), C1(H1), C2(H2), C3(H3),
 C4(H4), C8(H8), C11(H11), C15(H15), C16(H16), C17(H17), C18(H18)
;
_shelx_shelxl_version_number 2014/7
_olex2_submission_special_instructions 'No special instructions were received'

loop_
_space_group_symop_operation_xyz
'x, y, z'
'-y, x-y, z'
'-x+y, -x, z'
'x+2/3, y+1/3, z+1/3'
'-y+2/3, x-y+1/3, z+1/3'
'-x+y+2/3, -x+1/3, z+1/3'
'x+1/3, y+2/3, z+2/3'
'-y+1/3, x-y+2/3, z+2/3'
'-x+y+1/3, -x+2/3, z+2/3'
'-x, -y, -z'
'y, -x+y, -z'
'x-y, x, -z'
'-x+2/3, -y+1/3, -z+1/3'
'y+2/3, -x+y+1/3, -z+1/3'
'x-y+2/3, x+1/3, -z+1/3'
'-x+1/3, -y+2/3, -z+2/3'
'y+1/3, -x+y+2/3, -z+2/3'
'x-y+1/3, x+2/3, -z+2/3'

loop_
_atom_site_label
_atom_site_type_symbol
_atom_site_fract_x
_atom_site_fract_y
_atom_site_fract_z
_atom_site_U_iso_or_equiv
_atom_site_adp_type
_atom_site_occupancy
_atom_site_site_symmetry_order
_atom_site_calc_flag
_atom_site_refinement_flags_posn
_atom_site_refinement_flags_adp
_atom_site_refinement_flags_occupancy
_atom_site_disorder_assembly
_atom_site_disorder_group
C19 C 0.0880(9) 0.5844(10) -0.0045(7) 0.180(7) Uani 1 1 d D U . . .
H19 H 0.0928 0.6197 -0.0250 0.216 Uiso 1 1 calc R . . A .
C20 C 0.0506(9) 0.5618(9) 0.0382(6) 0.166(6) Uani 1 1 d D U . . .
H20 H 0.0274 0.5819 0.0523 0.199 Uiso 1 1 calc R . . B .
C21 C 0.0507(12) 0.5062(10) 0.0582(8) 0.209(8) Uani 1 1 d D U . . .
H21 H 0.0256 0.4787 0.0872 0.251 Uiso 1 1 calc R . . C 1
C22 C 0.0949(10) 0.4991(10) 0.0273(7) 0.200(7) Uani 1 1 d D U . . .
H22 H 0.1084 0.4668 0.0320 0.240 Uiso 1 1 calc R . . D .
C23 C 0.1171(11) 0.5448(10) -0.0113(7) 0.200(8) Uani 1 1 d D U . . .
H23 H 0.1463 0.5482 -0.0371 0.240 Uiso 1 1 calc R . . E .
C24 C 0.2416(9) 0.6340(10) 0.0555(7) 0.183(7) Uani 1 1 d D U . . .
H24 H 0.2726 0.6322 0.0308 0.220 Uiso 1 1 calc R . . F .
C25 C 0.2159(8) 0.5976(11) 0.0979(7) 0.188(6) Uani 1 1 d D U . . .
H25 H 0.2269 0.5649 0.1076 0.226 Uiso 1 1 calc R . . G .
C26 C 0.1735(10) 0.6103(10) 0.1256(7) 0.203(8) Uani 1 1 d D U . . .
H26 H 0.1486 0.5880 0.1563 0.244 Uiso 1 1 calc R . . H .
C27 C 0.1760(9) 0.6634(11) 0.0999(7) 0.196(7) Uani 1 1 d D U . . .
H27 H 0.1516 0.6873 0.1090 0.236 Uiso 1 1 calc R . . I .
C28 C 0.2156(9) 0.6761(10) 0.0582(7) 0.188(7) Uani 1 1 d D U . . .
H28 H 0.2242 0.7115 0.0335 0.226 Uiso 1 1 calc R . . J .
Co2 Co 0.14411(17) 0.58939(17) 0.05549(12) 0.1664(14) Uani 0.9 1 d . U . K 1
Co2A Co 0.0000 0.5000 0.0000 0.156(7) Uani 0.2 2 d S TU P K 2
Mn1 Mn 0.06065(9) 0.75924(9) 0.11237(8) 0.1120(10) Uani 1 1 d . . . . .
O1 O 0.2400(6) 0.8427(5) 0.0251(4) 0.135(3) Uani 1 1 d . . . . .
O2 O 0.0850(5) 0.9201(6) 0.2062(5) 0.152(4) Uani 1 1 d . . . . .
O3 O 0.3783(4) 0.9594(4) 0.1639(3) 0.108(3) Uani 1 1 d . . . . .
O4 O 0.3211(4) 1.0042(4) 0.2261(3) 0.120(3) Uani 1 1 d . . . . .
N1 N 0.0649(8) 0.7412(6) 0.0293(5) 0.121(4) Uani 1 1 d . . . . .
N2 N 0.1650(5) 0.8181(5) 0.0874(6) 0.104(3) Uani 1 1 d . . . . .
N3 N 0.1051(5) 0.8516(4) 0.1535(4) 0.099(3) Uani 1 1 d . . . . .
N4 N -0.0239(7) 0.7755(7) 0.1349(6) 0.149(5) Uani 1 1 d . . . . .
C1 C 0.0156(10) 0.7043(11) 0.0009(9) 0.154(7) Uani 1 1 d . . . . .
H1 H -0.0280 0.6833 0.0147 0.185 Uiso 1 1 calc R . . . .
C2 C 0.0211(14) 0.6931(10) -0.0467(13) 0.204(11) Uani 1 1 d . . . . .
H2 H -0.0174 0.6661 -0.0659 0.244 Uiso 1 1 calc R . . . .
C3 C 0.0874(13) 0.7234(11) -0.0679(7) 0.156(6) Uani 1 1 d . . . . .
H3 H 0.0952 0.7166 -0.1010 0.187 Uiso 1 1 calc R . . . .
C4 C 0.1367(9) 0.7619(8) -0.0370(10) 0.145(6) Uani 1 1 d . . . . .
H4 H 0.1814 0.7842 -0.0488 0.175 Uiso 1 1 calc R . . . .
C5 C 0.1253(10) 0.7702(7) 0.0114(8) 0.113(4) Uani 1 1 d . . . . .
C6 C 0.1829(10) 0.8145(7) 0.0446(8) 0.117(5) Uani 1 1 d . . . . .
C7 C 0.2072(7) 0.8621(6) 0.1225(5) 0.100(3) Uani 1 1 d . U . . .
C8 C 0.2753(5) 0.8885(5) 0.1255(4) 0.093(3) Uani 1 1 d . U . . .
H8 H 0.2960 0.8735 0.1027 0.112 Uiso 1 1 calc R . . . .
C9 C 0.3146(7) 0.9346(6) 0.1591(5) 0.090(3) Uani 1 1 d . U . . .
C10 C 0.2831(6) 0.9599(6) 0.1940(5) 0.094(3) Uani 1 1 d . U . . .
C11 C 0.2142(5) 0.9335(6) 0.1935(4) 0.094(3) Uani 1 1 d . U . . .
H11 H 0.1935 0.9485 0.2164 0.113 Uiso 1 1 calc R . . . .
C12 C 0.1749(6) 0.8833(6) 0.1579(5) 0.099(3) Uani 1 1 d . U . . .
C13 C 0.0676(9) 0.8720(10) 0.1771(8) 0.137(6) Uani 1 1 d . . . . .
C14 C -0.0069(8) 0.8257(9) 0.1640(9) 0.154(6) Uani 1 1 d . U . . .
C15 C -0.0485(8) 0.8450(9) 0.1894(10) 0.238(9) Uani 1 1 d . U . . .
H15 H -0.0332 0.8797 0.2131 0.286 Uiso 1 1 calc R . . . .
C16 C -0.1182(10) 0.8036(13) 0.1738(14) 0.283(13) Uani 1 1 d . U . . .
H16 H -0.1519 0.8122 0.1854 0.339 Uiso 1 1 calc R . . . .
C17 C -0.1326(10) 0.7541(12) 0.1432(11) 0.250(10) Uani 1 1 d . U . . .
H17 H -0.1778 0.7261 0.1336 0.300 Uiso 1 1 calc R . . . .
C18 C -0.0869(8) 0.7419(8) 0.1252(8) 0.180(7) Uani 1 1 d . U . . .
H18 H -0.1016 0.7052 0.1033 0.216 Uiso 1 1 calc R . . . .

loop_
_atom_site_aniso_label
_atom_site_aniso_U_11
_atom_site_aniso_U_22
_atom_site_aniso_U_33
_atom_site_aniso_U_23
_atom_site_aniso_U_13
_atom_site_aniso_U_12
C19 0.173(16) 0.199(14) 0.197(14) 0.016(12) 0.025(11) 0.115(13)
C20 0.156(13) 0.146(13) 0.177(14) -0.034(10) -0.017(10) 0.061(12)
C21 0.29(2) 0.205(16) 0.178(13) -0.001(12) 0.040(13) 0.155(15)
C22 0.27(2) 0.216(16) 0.162(15) -0.020(11) 0.003(12) 0.154(16)
C23 0.243(17) 0.250(19) 0.164(13) 0.011(11) 0.020(13) 0.166(16)
C24 0.132(13) 0.221(18) 0.192(14) 0.001(11) 0.016(11) 0.086(12)
C25 0.113(13) 0.264(16) 0.196(15) 0.015(12) -0.002(10) 0.100(12)
C26 0.187(15) 0.30(2) 0.179(13) 0.046(12) 0.018(11) 0.169(15)
C27 0.165(14) 0.277(19) 0.183(15) 0.049(12) 0.038(12) 0.137(15)
C28 0.150(15) 0.227(16) 0.186(13) 0.017(12) 0.023(10) 0.093(12)
Co2 0.168(3) 0.184(3) 0.177(3) -0.003(2) 0.002(2) 0.111(3)
Co2A 0.22(2) 0.174(18) 0.128(14) 0.017(14) -0.021(14) 0.135(18)
Mn1 0.0731(13) 0.0895(15) 0.158(2) 0.0255(13) -0.0048(12) 0.0291(11)
O1 0.105(7) 0.126(7) 0.147(8) -0.016(6) -0.014(7) 0.037(6)
O2 0.098(7) 0.153(9) 0.228(12) -0.010(9) 0.016(7) 0.079(7)
O3 0.077(5) 0.097(5) 0.154(7) -0.025(5) -0.022(5) 0.045(5)
O4 0.097(6) 0.129(7) 0.156(8) -0.039(6) -0.027(6) 0.073(5)
N1 0.087(9) 0.112(9) 0.119(10) 0.022(8) -0.016(9) 0.017(7)
N2 0.073(7) 0.085(7) 0.135(10) 0.014(8) -0.007(8) 0.025(6)
N3 0.068(7) 0.085(7) 0.141(9) 0.033(6) -0.009(6) 0.036(6)
N4 0.083(10) 0.097(9) 0.257(15) 0.023(10) -0.004(9) 0.036(8)
C1 0.111(15) 0.188(18) 0.139(17) -0.019(14) -0.053(14) 0.057(13)
C2 0.18(3) 0.145(15) 0.25(3) -0.046(19) -0.15(2) 0.059(16)
C3 0.110(13) 0.166(16) 0.153(16) -0.003(13) -0.023(15) 0.041(13)
C4 0.116(13) 0.105(12) 0.17(2) 0.004(12) -0.044(16) 0.022(10)
C5 0.117(16) 0.090(10) 0.098(13) 0.017(10) -0.015(12) 0.025(11)
C6 0.102(14) 0.092(11) 0.128(15) 0.024(12) -0.003(14) 0.027(10)
C7 0.079(7) 0.087(8) 0.129(9) 0.003(7) -0.011(6) 0.039(6)
C8 0.076(6) 0.080(7) 0.121(8) -0.001(6) -0.017(6) 0.036(6)
C9 0.076(7) 0.083(7) 0.105(8) 0.004(6) -0.005(6) 0.036(6)
C10 0.083(6) 0.104(8) 0.109(8) -0.005(7) -0.018(6) 0.057(6)
C11 0.081(6) 0.103(8) 0.118(8) 0.002(6) -0.015(6) 0.060(6)
C12 0.091(8) 0.088(7) 0.122(9) 0.016(6) -0.008(6) 0.047(6)
C13 0.123(15) 0.142(15) 0.188(17) 0.019(12) 0.016(13) 0.099(14)
C14 0.065(10) 0.105(11) 0.30(2) 0.035(12) 0.019(10) 0.050(9)
C15 0.079(9) 0.183(14) 0.46(2) -0.043(16) 0.027(12) 0.070(10)
C16 0.078(9) 0.23(2) 0.54(3) -0.08(2) -0.010(12) 0.072(11)
C17 0.075(11) 0.191(17) 0.48(3) -0.043(17) -0.016(13) 0.061(11)
C18 0.057(9) 0.145(12) 0.33(2) 0.026(12) -0.022(11) 0.041(10)

loop_
_atom_type_symbol
_atom_type_description
_atom_type_scat_dispersion_real
_atom_type_scat_dispersion_imag
_atom_type_scat_source
C C 0.0181 0.0091 'International Tables Vol C Tables 4.2.6.8 and 6.1.1.4'
H H 0.0000 0.0000 'International Tables Vol C Tables 4.2.6.8 and 6.1.1.4'
Co Co -2.3653 3.6143 'International Tables Vol C Tables 4.2.6.8 and 6.1.1.4'
Mn Mn -0.5299 2.8052 'International Tables Vol C Tables 4.2.6.8 and 6.1.1.4'
N N 0.0311 0.0180 'International Tables Vol C Tables 4.2.6.8 and 6.1.1.4'
O O 0.0492 0.0322 'International Tables Vol C Tables 4.2.6.8 and 6.1.1.4'
S S 0.3331 0.5567 'International Tables Vol C Tables 4.2.6.8 and 6.1.1.4'

loop_
_geom_angle_atom_site_label_1
_geom_angle_atom_site_label_2
_geom_angle_atom_site_label_3
_geom_angle
_geom_angle_site_symmetry_1
_geom_angle_site_symmetry_3
C20 C19 H19 126.9 . .
C20 C19 C23 106.2(19) . .
C20 C19 Co2 67.0(11) . .
C20 C19 Co2A 56.1(10) . .
C23 C19 H19 126.9 . .
C23 C19 Co2 69.2(12) . .
C23 C19 Co2A 87.6(14) . .
Co2 C19 H19 128.4 . .
C19 C20 H20 123.6 . .
C19 C20 C21 112.8(19) . .
C19 C20 Co2 72.8(12) . .
C19 C20 Co2A 80.6(12) . .
C21 C20 H20 123.6 . .
C21 C20 Co2 72.6(13) . .
C21 C20 Co2A 77.4(13) . .
Co2 C20 H20 122.5 . .
C20 C21 H21 128.9 . .
C20 C21 C22 102.1(19) . .
C20 C21 Co2 67.0(12) . .
C20 C21 Co2A 57.9(10) . .
C22 C21 H21 128.9 . .
C22 C21 Co2 66.4(12) . .
C22 C21 Co2A 87.0(14) . .
Co2 C21 H21 128.9 . .
C21 C22 H22 123.8 . .
C21 C22 Co2 73.0(13) . .
C21 C22 Co2A 56.1(11) . .
C23 C22 C21 112(2) . .
C23 C22 H22 123.8 . .
C23 C22 Co2 72.1(12) . .
C23 C22 Co2A 75.1(13) . .
Co2 C22 H22 122.6 . .
C19 C23 C22 106.4(19) . .
C19 C23 H23 126.8 . .
C19 C23 Co2 71.0(12) . .
C19 C23 Co2A 56.7(11) . .
C22 C23 H23 126.8 . .
C22 C23 Co2 67.1(12) . .
C22 C23 Co2A 70.5(13) . .
Co2 C23 H23 126.6 . .
C25 C24 H24 129.8 . .
C25 C24 C28 100.4(19) . .
C25 C24 Co2 69.3(11) . .
C28 C24 H24 129.8 . .
C28 C24 Co2 65.0(11) . .
Co2 C24 H24 129.8 . .
C24 C25 H25 121.2 . .
C24 C25 C26 118(2) . .
C24 C25 Co2 69.4(11) . .
C26 C25 H25 121.2 . .
C26 C25 Co2 71.7(11) . .
Co2 C25 H25 130.0 . .
C25 C26 H26 129.5 . .
C25 C26 C27 101.0(19) . .
C25 C26 Co2 67.5(11) . .
C27 C26 H26 129.5 . .
C27 C26 Co2 65.9(12) . .
Co2 C26 H26 129.5 . .
C26 C27 H27 125.3 . .
C26 C27 C28 109.3(18) . .
C26 C27 Co2 72.7(13) . .
C28 C27 H27 125.3 . .
C28 C27 Co2 65.9(11) . .
Co2 C27 H27 125.3 . .
C24 C28 C27 111.5(19) . .
C24 C28 H28 124.3 . .
C24 C28 Co2 72.7(12) . .
C27 C28 H28 124.3 . .
C27 C28 Co2 70.7(12) . .
Co2 C28 H28 124.3 . .
C20 Co2 C19 40.2(4) . .
C20 Co2 C21 40.5(4) . .
C20 Co2 C22 66.8(8) . .
C20 Co2 C23 67.3(8) . .
C20 Co2 C26 119.2(8) . .
C21 Co2 C19 68.7(8) . .
C22 Co2 C19 67.3(8) . .
C22 Co2 C21 40.6(4) . .
C22 Co2 C23 40.8(4) . .
C22 Co2 C26 125.1(9) . .
C23 Co2 C19 39.8(4) . .
C23 Co2 C21 69.2(9) . .
C24 Co2 C19 123.9(8) . .
C24 Co2 C20 162.7(7) . .
C24 Co2 C21 152.9(8) . .
C24 Co2 C22 117.5(8) . .
C24 Co2 C23 104.4(9) . .
C24 Co2 C25 41.3(4) . .
C24 Co2 C26 73.2(8) . .
C25 Co2 C19 163.5(7) . .
C25 Co2 C20 155.5(7) . .
C25 Co2 C21 121.0(9) . .
C25 Co2 C22 110.3(9) . .
C25 Co2 C23 127.6(8) . .
C25 Co2 C26 40.8(4) . .
C26 Co2 C19 154.3(7) . .
C26 Co2 C21 105.2(9) . .
C26 Co2 C23 163.4(7) . .
C27 Co2 C19 120.3(8) . .
C27 Co2 C20 108.0(8) . .
C27 Co2 C21 124.6(8) . .
C27 Co2 C22 162.7(8) . .
C27 Co2 C23 154.5(8) . .
C27 Co2 C24 72.6(8) . .
C27 Co2 C25 67.1(9) . .
C27 Co2 C26 41.4(4) . .
C28 Co2 C19 106.8(9) . .
C28 Co2 C20 126.6(8) . .
C28 Co2 C21 164.2(8) . .
C28 Co2 C22 153.1(8) . .
C28 Co2 C23 117.7(8) . .
C28 Co2 C24 42.3(4) . .
C28 Co2 C25 67.5(9) . .
C28 Co2 C26 72.0(8) . .
C28 Co2 C27 43.4(4) . .
C19 Co2A C19 180.0 10_565 .
C19 Co2A C22 61.6(7) 10_565 10_565
C19 Co2A C22 61.6(7) . .
C19 Co2A C22 118.4(7) . 10_565
C19 Co2A C22 118.4(7) 10_565 .
C19 Co2A C23 144.3(4) 10_565 .
C19 Co2A C23 144.3(4) . 10_565
C19 Co2A C23 35.7(4) 10_565 10_565
C19 Co2A C23 35.7(4) . .
C20 Co2A C19 43.3(4) . .
C20 Co2A C19 136.7(4) 10_565 .
C20 Co2A C19 43.3(4) 10_565 10_565
C20 Co2A C19 136.7(4) . 10_565
C20 Co2A C20 180.0(14) . 10_565
C20 Co2A C21 135.3(5) 10_565 .
C20 Co2A C21 44.7(5) 10_565 10_565
C20 Co2A C21 44.7(5) . .
C20 Co2A C21 135.3(5) . 10_565
C20 Co2A C22 63.3(8) . .
C20 Co2A C22 63.3(8) 10_565 10_565
C20 Co2A C22 116.7(8) 10_565 .
C20 Co2A C22 116.7(8) . 10_565
C20 Co2A C23 63.5(8) . .
C20 Co2A C23 116.5(8) 10_565 .
C20 Co2A C23 116.4(8) . 10_565
C20 Co2A C23 63.6(8) 10_565 10_565
C21 Co2A C19 72.2(9) . .
C21 Co2A C19 107.8(9) 10_565 .
C21 Co2A C19 107.8(9) . 10_565
C21 Co2A C19 72.2(9) 10_565 10_565
C21 Co2A C21 180.0 . 10_565
C21 Co2A C22 36.9(4) 10_565 10_565
C21 Co2A C22 143.1(4) 10_565 .
C21 Co2A C22 36.9(4) . .
C21 Co2A C22 143.1(4) . 10_565
C21 Co2A C23 116.1(8) 10_565 .
C21 Co2A C23 63.9(8) . .
C21 Co2A C23 116.1(8) . 10_565
C21 Co2A C23 63.9(8) 10_565 10_565
C22 Co2A C22 180.0 10_565 .
C22 Co2A C23 145.6(3) 10_565 .
C22 Co2A C23 34.4(3) 10_565 10_565
C22 Co2A C23 145.6(3) . 10_565
C22 Co2A C23 34.4(3) . .
C23 Co2A C23 180.0 10_565 .
O3 Mn1 O4 75.9(3) 15 15
O3 Mn1 N1 124.9(4) 15 .
O3 Mn1 N2 92.8(4) 15 .
O3 Mn1 N3 90.7(3) 15 .
O3 Mn1 N4 111.4(4) 15 .
O4 Mn1 N1 79.7(4) 15 .
O4 Mn1 N2 134.5(4) 15 .
O4 Mn1 N4 84.7(5) 15 .
N2 Mn1 N1 71.2(6) . .
N2 Mn1 N4 139.0(5) . .
N3 Mn1 O4 148.4(4) . 15
N3 Mn1 N1 130.1(4) . .
N3 Mn1 N2 73.6(5) . .
N3 Mn1 N4 73.6(5) . .
N4 Mn1 N1 114.5(6) . .
C9 O3 Mn1 116.5(7) . 14_455
C10 O4 Mn1 113.7(7) . 14_455
C1 N1 Mn1 127.3(14) . .
C1 N1 C5 118.7(15) . .
C5 N1 Mn1 113.9(13) . .
C6 N2 Mn1 122.8(12) . .
C6 N2 C7 124.0(13) . .
C7 N2 Mn1 113.1(11) . .
C12 N3 Mn1 114.5(9) . .
C13 N3 Mn1 121.7(11) . .
C13 N3 C12 123.4(13) . .
C14 N4 Mn1 114.6(11) . .
C14 N4 C18 114.2(16) . .
C18 N4 Mn1 131.1(14) . .
N1 C1 H1 117.5 . .
N1 C1 C2 125(2) . .
C2 C1 H1 117.5 . .
C1 C2 H2 121.0 . .
C1 C2 C3 118.1(17) . .
C3 C2 H2 121.0 . .
C2 C3 H3 122.7 . .
C4 C3 C2 115(2) . .
C4 C3 H3 122.7 . .
C3 C4 H4 118.7 . .
C3 C4 C5 122.5(18) . .
C5 C4 H4 118.7 . .
N1 C5 C4 121.2(16) . .
N1 C5 C6 119(2) . .
C4 C5 C6 120(2) . .
O1 C6 N2 130.7(17) . .
O1 C6 C5 116.0(19) . .
N2 C6 C5 113.3(18) . .
N2 C7 C12 114.6(13) . .
C8 C7 N2 126.8(12) . .
C8 C7 C12 118.6(13) . .
C7 C8 H8 118.0 . .
C9 C8 C7 123.9(13) . .
C9 C8 H8 118.0 . .
O3 C9 C8 125.8(12) . .
O3 C9 C10 115.7(11) . .
C8 C9 C10 118.5(12) . .
O4 C10 C9 118.2(11) . .
O4 C10 C11 121.8(12) . .
C11 C10 C9 120.0(13) . .
C10 C11 H11 120.5 . .
C10 C11 C12 118.9(12) . .
C12 C11 H11 120.5 . .
N3 C12 C7 114.8(12) . .
N3 C12 C11 125.3(12) . .
C11 C12 C7 119.9(12) . .
O2 C13 N3 129.5(16) . .
O2 C13 C14 120.7(17) . .
N3 C13 C14 109.7(17) . .
N4 C14 C13 119.7(17) . .
N4 C14 C15 129.0(16) . .
C15 C14 C13 111.3(19) . .
C14 C15 H15 124.8 . .
C14 C15 C16 110(2) . .
C16 C15 H15 124.8 . .
C15 C16 H16 121.0 . .
C17 C16 C15 118(2) . .
C17 C16 H16 121.0 . .
C16 C17 H17 118.6 . .
C16 C17 C18 123(2) . .
C18 C17 H17 118.6 . .
N4 C18 C17 125(2) . .
N4 C18 H18 117.3 . .
C17 C18 H18 117.3 . .

loop_
_geom_bond_atom_site_label_1
_geom_bond_atom_site_label_2
_geom_bond_distance
_geom_bond_site_symmetry_2
C19 H19 0.9500 .
C19 C20 1.389(9) .
C19 C23 1.393(9) .
C19 Co2 2.06(2) .
C19 Co2A 2.00(2) .
C20 H20 0.9500 .
C20 C21 1.396(10) .
C20 Co2 1.981(19) .
C20 Co2A 1.680(17) .
C21 H21 1.0000 .
C21 C22 1.398(10) .
C21 Co2 2.05(2) .
C21 Co2A 1.94(2) .
C22 H22 0.9500 .
C22 C23 1.394(9) .
C22 Co2 1.97(2) .
C22 Co2A 2.33(2) .
C23 H23 0.9500 .
C23 Co2 2.03(2) .
C23 Co2A 2.39(2) .
C24 H24 1.0000 .
C24 C25 1.378(9) .
C24 C28 1.378(10) .
C24 Co2 1.954(19) .
C25 H25 0.9500 .
C25 C26 1.382(10) .
C25 Co2 1.952(17) .
C26 H26 1.0000 .
C26 C27 1.390(10) .
C26 Co2 2.01(2) .
C27 H27 1.0000 .
C27 C28 1.397(9) .
C27 Co2 1.92(2) .
C28 H28 1.0000 .
C28 Co2 1.86(2) .
Co2A C19 2.00(2) 10_565
Co2A C20 1.680(17) 10_565
Co2A C21 1.94(2) 10_565
Co2A C22 2.33(2) 10_565
Co2A C23 2.39(2) 10_565
Mn1 O3 2.145(8) 15
Mn1 O4 2.179(8) 15
Mn1 N1 2.315(13) .
Mn1 N2 2.204(12) .
Mn1 N3 2.164(11) .
Mn1 N4 2.252(13) .
O1 C6 1.260(18) .
O2 C13 1.256(18) .
O3 Mn1 2.145(8) 14_455
O3 C9 1.293(12) .
O4 Mn1 2.179(8) 14_455
O4 C10 1.299(13) .
N1 C1 1.29(2) .
N1 C5 1.306(17) .
N2 C6 1.256(17) .
N2 C7 1.381(15) .
N3 C12 1.404(14) .
N3 C13 1.340(18) .
N4 C14 1.30(2) .
N4 C18 1.288(16) .
C1 H1 0.9500 .
C1 C2 1.34(3) .
C2 H2 0.9500 .
C2 C3 1.45(3) .
C3 H3 0.9500 .
C3 C4 1.34(2) .
C4 H4 0.9500 .
C4 C5 1.377(19) .
C5 C6 1.51(2) .
C7 C8 1.377(15) .
C7 C12 1.451(16) .
C8 H8 0.9500 .
C8 C9 1.353(15) .
C9 C10 1.485(16) .
C10 C11 1.393(15) .
C11 H11 0.9500 .
C11 C12 1.436(15) .
C13 C14 1.55(2) .
C14 C15 1.43(2) .
C15 H15 0.9500 .
C15 C16 1.47(3) .
C16 H16 0.9500 .
C16 C17 1.32(3) .
C17 H17 0.9500 .
C17 C18 1.32(2) .
C18 H18 0.9500 .

loop_
_geom_torsion_atom_site_label_1
_geom_torsion_atom_site_label_2
_geom_torsion_atom_site_label_3
_geom_torsion_atom_site_label_4
_geom_torsion
_geom_torsion_site_symmetry_1
_geom_torsion_site_symmetry_4
C19 C20 C21 C22 5(2) . .
C19 C20 C21 Co2 62.1(15) . .
C19 C20 C21 Co2A -74.0(15) . .
C19 C20 Co2A C19 179.996(2) . 10_565
C19 C20 Co2A C21 -64.0(18) . 10_565
C19 C20 Co2A C21 116.0(18) . .
C19 C20 Co2A C22 75.9(12) . .
C19 C20 Co2A C22 -104.1(12) . 10_565
C19 C20 Co2A C23 37.3(9) . .
C19 C20 Co2A C23 -142.7(9) . 10_565
C20 C19 C23 C22 1(2) . .
C20 C19 C23 Co2 -56.9(14) . .
C20 C19 C23 Co2A 53.6(12) . .
C20 C21 C22 C23 -4(2) . .
C20 C21 C22 Co2 58.0(14) . .
C20 C21 C22 Co2A -56.2(12) . .
C21 C20 Co2A C19 -116.0(18) . .
C21 C20 Co2A C19 64.0(18) . 10_565
C21 C20 Co2A C21 180.002(3) . 10_565
C21 C20 Co2A C22 -40.1(9) . .
C21 C20 Co2A C22 139.9(9) . 10_565
C21 C20 Co2A C23 -78.7(12) . .
C21 C20 Co2A C23 101.3(12) . 10_565
C21 C22 C23 C19 2(3) . .
C21 C22 C23 Co2 62.3(16) . .
C21 C22 C23 Co2A -42.9(15) . .
C23 C19 C20 C21 -4(2) . .
C23 C19 C20 Co2 58.3(14) . .
C23 C19 C20 Co2A -75.6(16) . .
C24 C25 C26 C27 -4(2) . .
C24 C25 C26 Co2 53.7(16) . .
C24 C28 Co2 C19 -122.4(12) . .
C24 C28 Co2 C20 -162.0(11) . .
C24 C28 Co2 C21 167(3) . .
C24 C28 Co2 C22 -50(2) . .
C24 C28 Co2 C23 -80.7(14) . .
C24 C28 Co2 C25 41.2(10) . .
C24 C28 Co2 C26 84.6(12) . .
C24 C28 Co2 C27 121.0(17) . .
C25 C24 C28 C27 -1(2) . .
C25 C24 C28 Co2 -61.2(12) . .
C25 C26 C27 C28 3(2) . .
C25 C26 C27 Co2 59.1(13) . .
C26 C27 C28 C24 -2(2) . .
C26 C27 C28 Co2 59.8(16) . .
C27 C28 Co2 C19 116.6(11) . .
C27 C28 Co2 C20 77.0(14) . .
C27 C28 Co2 C21 46(4) . .
C27 C28 Co2 C22 -170.6(17) . .
C27 C28 Co2 C23 158.2(11) . .
C27 C28 Co2 C24 -121.0(17) . .
C27 C28 Co2 C25 -79.9(12) . .
C27 C28 Co2 C26 -36.5(10) . .
C28 C24 C25 C26 3(2) . .
C28 C24 C25 Co2 58.1(12) . .
Co2 C19 C20 C21 -62.0(15) . .
Co2 C19 C23 C22 58.0(14) . .
Co2 C20 C21 C22 -57.6(14) . .
Co2 C21 C22 C23 -61.8(16) . .
Co2 C22 C23 C19 -60.5(15) . .
Co2 C24 C25 C26 -54.8(16) . .
Co2 C24 C28 C27 60.4(15) . .
Co2 C25 C26 C27 -58.0(14) . .
Co2 C26 C27 C28 -55.7(14) . .
Co2 C27 C28 C24 -61.5(15) . .
Co2A C19 C20 C21 72.0(15) . .
Co2A C19 C23 C22 -52.5(16) . .
Co2A C20 C21 C22 78.6(15) . .
Co2A C21 C22 C23 52.4(18) . .
Co2A C22 C23 C19 44.7(14) . .
Mn1 O3 C9 C8 179.9(9) 14_455 .
Mn1 O3 C9 C10 0.1(12) 14_455 .
Mn1 O4 C10 C9 0.0(13) 14_455 .
Mn1 O4 C10 C11 176.5(8) 14_455 .
Mn1 N1 C1 C2 -176.9(15) . .
Mn1 N1 C5 C4 176.9(11) . .
Mn1 N1 C5 C6 -4.2(15) . .
Mn1 N2 C6 O1 -177.4(12) . .
Mn1 N2 C6 C5 4.4(17) . .
Mn1 N2 C7 C8 156.6(10) . .
Mn1 N2 C7 C12 -26.0(12) . .
Mn1 N3 C12 C7 18.7(11) . .
Mn1 N3 C12 C11 -161.8(9) . .
Mn1 N3 C13 O2 172.2(14) . .
Mn1 N3 C13 C14 -7.5(15) . .
Mn1 N4 C14 C13 5(2) . .
Mn1 N4 C14 C15 -171.9(17) . .
Mn1 N4 C18 C17 175.5(18) . .
O2 C13 C14 N4 -178.4(16) . .
O2 C13 C14 C15 -1(2) . .
O3 C9 C10 O4 -0.1(15) . .
O3 C9 C10 C11 -176.6(10) . .
O4 C10 C11 C12 -178.3(10) . .
N1 C1 C2 C3 1(3) . .
N1 C5 C6 O1 -178.2(12) . .
N1 C5 C6 N2 0.3(19) . .
N2 C7 C8 C9 175.8(11) . .
N2 C7 C12 N3 5.2(14) . .
N2 C7 C12 C11 -174.4(10) . .
N3 C13 C14 N4 1(2) . .
N3 C13 C14 C15 178.6(15) . .
N4 C14 C15 C16 -7(3) . .
C1 N1 C5 C4 0(2) . .
C1 N1 C5 C6 178.9(13) . .
C1 C2 C3 C4 -2(3) . .
C2 C3 C4 C5 2(2) . .
C3 C4 C5 N1 -1(2) . .
C3 C4 C5 C6 -179.6(14) . .
C4 C5 C6 O1 1(2) . .
C4 C5 C6 N2 179.1(14) . .
C5 N1 C1 C2 0(3) . .
C6 N2 C7 C8 -27(2) . .
C6 N2 C7 C12 149.9(13) . .
C7 N2 C6 O1 7(3) . .
C7 N2 C6 C5 -171.1(10) . .
C7 C8 C9 O3 178.4(10) . .
C7 C8 C9 C10 -1.8(16) . .
C8 C7 C12 N3 -177.2(9) . .
C8 C7 C12 C11 3.3(16) . .
C8 C9 C10 O4 -179.9(10) . .
C8 C9 C10 C11 3.6(16) . .
C9 C10 C11 C12 -1.9(15) . .
C10 C11 C12 N3 179.0(10) . .
C10 C11 C12 C7 -1.5(16) . .
C12 N3 C13 O2 0(2) . .
C12 N3 C13 C14 -179.9(11) . .
C12 C7 C8 C9 -1.5(17) . .
C13 N3 C12 C7 -168.5(11) . .
C13 N3 C12 C11 11.1(17) . .
C13 C14 C15 C16 175.9(18) . .
C14 N4 C18 C17 -2(3) . .
C14 C15 C16 C17 5(4) . .
C15 C16 C17 C18 -2(5) . .
C16 C17 C18 N4 0(4) . .
C18 N4 C14 C13 -177.7(14) . .
C18 N4 C14 C15 6(3) . .

loop_
_smtbx_masks_void_nr
_smtbx_masks_void_average_x
_smtbx_masks_void_average_y
_smtbx_masks_void_average_z
_smtbx_masks_void_volume
_smtbx_masks_void_count_electrons
_smtbx_masks_void_content
1 0.000 0.000 0.000 845.2 169.5 '8 DMSO molecules'
2 0.333 0.667 0.667 845.2 169.5 '8 DMSO molecules'
3 0.667 0.333 0.333 845.2 169.5 '8 DMSO molecules'
